data_4336532
loop_
_publ_author_name
'Weiting Yang'
'Song Dang'
'Hao Wang'
'Tao Tian'
'Qing-Jiang Pan'
'Zhong-Ming Sun'

_publ_section_title
;
 Synthesis, Structures, and Properties of Uranyl Hybrids Constructed by a
 Variety of Mono- and Polycarboxylic Acids
;
_journal_name_full 'Inorganic Chemistry'
_journal_page_first 12394
_journal_page_last 12402
_journal_paper_doi 10.1021/ic4012444
_journal_volume 52
_journal_year 2013
_chemical_formula_sum 'C24 H18 N2 O6 U'
_chemical_formula_weight 668.43
_chemical_name_systematic
; 
 ? 
;
_space_group_IT_number 2
_symmetry_cell_setting triclinic
_symmetry_space_group_name_Hall '-P 1'
_symmetry_space_group_name_H-M 'P -1'
_atom_sites_solution_hydrogens geom
_atom_sites_solution_primary direct
_atom_sites_solution_secondary difmap
_audit_creation_method SHELXL-97
_cell_angle_alpha 88.123(3)
_cell_angle_beta 80.122(3)
_cell_angle_gamma 74.356(3)
_cell_formula_units_Z 2
_cell_length_a 8.8559(14)
_cell_length_b 9.0269(14)
_cell_length_c 14.430(2)
_cell_measurement_temperature 173(2)
_cell_volume 1094.2(3)
_computing_structure_refinement 'SHELXL-97 (Sheldrick, 1997)'
_computing_structure_solution 'SHELXS-97 (Sheldrick, 1990)'
_diffrn_ambient_temperature 173(2)
_diffrn_measured_fraction_theta_full 0.979
_diffrn_measured_fraction_theta_max 0.979
_diffrn_radiation_monochromator graphite
_diffrn_radiation_source 'fine-focus sealed tube'
_diffrn_radiation_type MoK\a
_diffrn_radiation_wavelength 0.71073
_diffrn_reflns_av_R_equivalents 0.0340
_diffrn_reflns_av_sigmaI/netI 0.0770
_diffrn_reflns_limit_h_max 10
_diffrn_reflns_limit_h_min -9
_diffrn_reflns_limit_k_max 11
_diffrn_reflns_limit_k_min -9
_diffrn_reflns_limit_l_max 17
_diffrn_reflns_limit_l_min -15
_diffrn_reflns_number 6076
_diffrn_reflns_theta_full 26.10
_diffrn_reflns_theta_max 26.10
_diffrn_reflns_theta_min 1.43
_exptl_absorpt_coefficient_mu 7.461
_exptl_absorpt_correction_T_max 0.327
_exptl_absorpt_correction_T_min 0.123
_exptl_absorpt_correction_type multi-scan
_exptl_absorpt_process_details sasabs
_exptl_crystal_density_diffrn 2.029
_exptl_crystal_F_000 632
_exptl_crystal_size_max 0.3
_exptl_crystal_size_mid 0.28
_exptl_crystal_size_min 0.15
_refine_diff_density_max 1.821
_refine_diff_density_min -2.402
_refine_diff_density_rms 0.186
_refine_ls_extinction_method none
_refine_ls_goodness_of_fit_ref 1.016
_refine_ls_hydrogen_treatment constr
_refine_ls_matrix_type full
_refine_ls_number_parameters 298
_refine_ls_number_reflns 4257
_refine_ls_number_restraints 0
_refine_ls_restrained_S_all 1.016
_refine_ls_R_factor_all 0.0569
_refine_ls_R_factor_gt 0.0431
_refine_ls_shift/su_max 0.001
_refine_ls_shift/su_mean 0.000
_refine_ls_structure_factor_coef Fsqd
_refine_ls_weighting_details 'calc w=1/[\s^2^(Fo^2^)+(0.0423P)^2^+1.8539P] where P=(Fo^2^+2Fc^2^)/3'
_refine_ls_weighting_scheme calc
_refine_ls_wR_factor_gt 0.0875
_refine_ls_wR_factor_ref 0.0989
_reflns_number_gt 3509
_reflns_number_total 4257
_reflns_threshold_expression >2sigma(I)
_cod_data_source_file ic4012444_si_002_6.cif
_cod_data_source_block 6
_cod_original_cell_volume 1094.3(3)
_cod_database_code 4336532

loop_
_symmetry_equiv_pos_as_xyz
'x, y, z'
'-x, -y, -z'

loop_
_atom_site_label
_atom_site_type_symbol
_atom_site_fract_x
_atom_site_fract_y
_atom_site_fract_z
_atom_site_U_iso_or_equiv
_atom_site_adp_type
_atom_site_occupancy
_atom_site_symmetry_multiplicity
_atom_site_calc_flag
_atom_site_refinement_flags
U1 U 0.24307(4) 0.83179(3) 0.72498(2) 0.02746(12) Uani 1 1 d .
O1 O 0.3888(7) 0.6811(6) 0.6597(4) 0.0329(14) Uani 1 1 d .
O2 O 0.0982(7) 0.9832(6) 0.7899(4) 0.0354(15) Uani 1 1 d .
O3 O 0.0189(7) 0.7349(6) 0.7020(4) 0.0360(15) Uani 1 1 d .
O4 O 0.1441(7) 0.6354(7) 0.8181(4) 0.0393(16) Uani 1 1 d .
O5 O 0.3616(7) 0.7606(6) 0.8657(4) 0.0360(15) Uani 1 1 d .
O6 O 0.4704(7) 0.9058(6) 0.7668(4) 0.0339(14) Uani 1 1 d .
N1 N 0.2951(8) 1.0767(7) 0.6344(5) 0.0310(17) Uani 1 1 d .
N2 N 0.1897(8) 0.8796(7) 0.5487(5) 0.0311(17) Uani 1 1 d .
C1 C 0.0318(11) 0.6445(8) 0.7725(6) 0.031(2) Uani 1 1 d .
C2 C -0.0836(10) 0.5517(8) 0.7986(6) 0.0280(19) Uani 1 1 d .
C3 C -0.2003(11) 0.5585(9) 0.7447(6) 0.037(2) Uani 1 1 d .
H3 H -0.2057 0.6200 0.6917 0.044 Uiso 1 1 calc R
C4 C -0.3098(11) 0.4724(10) 0.7705(7) 0.043(2) Uani 1 1 d .
H4 H -0.3907 0.4786 0.7360 0.051 Uiso 1 1 calc R
C5 C -0.2976(13) 0.3786(10) 0.8472(8) 0.050(3) Uani 1 1 d .
H5 H -0.3680 0.3181 0.8624 0.060 Uiso 1 1 calc R
C6 C -0.1819(12) 0.3722(10) 0.9024(8) 0.048(3) Uani 1 1 d .
H6 H -0.1766 0.3107 0.9553 0.058 Uiso 1 1 calc R
C7 C -0.0753(11) 0.4590(9) 0.8771(7) 0.039(2) Uani 1 1 d .
H7 H 0.0031 0.4554 0.9132 0.046 Uiso 1 1 calc R
C8 C 0.5802(9) 0.8341(8) 0.9073(6) 0.029(2) Uani 1 1 d .
C9 C 0.5928(10) 0.7340(9) 0.9831(6) 0.030(2) Uani 1 1 d .
H9 H 0.5303 0.6652 0.9928 0.036 Uiso 1 1 calc R
C10 C 0.6965(11) 0.7357(10) 1.0434(7) 0.038(2) Uani 1 1 d .
H10 H 0.7042 0.6689 1.0939 0.045 Uiso 1 1 calc R
C11 C 0.7894(11) 0.8383(10) 1.0279(7) 0.040(2) Uani 1 1 d .
H11 H 0.8589 0.8403 1.0692 0.048 Uiso 1 1 calc R
C12 C 0.7819(11) 0.9360(9) 0.9543(6) 0.036(2) Uani 1 1 d .
H12 H 0.8462 1.0032 0.9451 0.044 Uiso 1 1 calc R
C13 C 0.6770(11) 0.9350(9) 0.8925(6) 0.038(2) Uani 1 1 d .
H13 H 0.6715 1.0011 0.8417 0.046 Uiso 1 1 calc R
C14 C 0.4657(10) 0.8329(8) 0.8444(6) 0.030(2) Uani 1 1 d .
C15 C 0.1299(11) 0.7782(11) 0.4110(7) 0.045(2) Uani 1 1 d .
H15 H 0.0870 0.7083 0.3859 0.054 Uiso 1 1 calc R
C16 C 0.1915(12) 0.8786(10) 0.3539(7) 0.046(3) Uani 1 1 d .
H16 H 0.1919 0.8786 0.2894 0.056 Uiso 1 1 calc R
C17 C 0.2533(11) 0.9801(10) 0.3950(7) 0.043(3) Uani 1 1 d .
H17 H 0.2986 1.0480 0.3576 0.051 Uiso 1 1 calc R
C18 C 0.2481(10) 0.9814(8) 0.4916(6) 0.034(2) Uani 1 1 d .
C19 C 0.1318(10) 0.7813(9) 0.5059(6) 0.038(2) Uani 1 1 d .
H19 H 0.0903 0.7108 0.5432 0.045 Uiso 1 1 calc R
C20 C 0.3333(11) 1.2235(9) 0.4962(7) 0.043(3) Uani 1 1 d .
H20 H 0.3377 1.2342 0.4316 0.052 Uiso 1 1 calc R
C21 C 0.3618(11) 1.3360(10) 0.5507(8) 0.051(3) Uani 1 1 d .
H21 H 0.3886 1.4215 0.5222 0.062 Uiso 1 1 calc R
C22 C 0.3501(11) 1.3191(9) 0.6457(8) 0.047(3) Uani 1 1 d .
H22 H 0.3618 1.3963 0.6828 0.057 Uiso 1 1 calc R
C23 C 0.3205(11) 1.1862(8) 0.6867(7) 0.042(3) Uani 1 1 d .
H23 H 0.3181 1.1725 0.7511 0.051 Uiso 1 1 calc R
C24 C 0.2984(10) 1.0957(8) 0.5419(6) 0.033(2) Uani 1 1 d .

loop_
_atom_site_aniso_label
_atom_site_aniso_U_11
_atom_site_aniso_U_22
_atom_site_aniso_U_33
_atom_site_aniso_U_23
_atom_site_aniso_U_13
_atom_site_aniso_U_12
U1 0.03503(19) 0.02064(15) 0.02838(19) -0.00160(11) 0.00155(12) -0.01436(12)
O1 0.039(3) 0.024(3) 0.033(3) -0.002(2) 0.002(3) -0.009(2)
O2 0.038(3) 0.029(3) 0.039(4) -0.007(3) 0.002(3) -0.015(3)
O3 0.043(4) 0.032(3) 0.037(4) 0.005(3) 0.000(3) -0.020(3)
O4 0.046(4) 0.041(3) 0.039(4) 0.005(3) -0.003(3) -0.028(3)
O5 0.046(4) 0.035(3) 0.034(4) -0.001(3) -0.001(3) -0.025(3)
O6 0.037(3) 0.037(3) 0.032(3) 0.006(3) -0.007(3) -0.017(3)
N1 0.045(4) 0.021(3) 0.028(4) -0.005(3) 0.004(3) -0.017(3)
N2 0.033(4) 0.028(3) 0.032(4) -0.004(3) 0.001(3) -0.010(3)
C1 0.046(5) 0.021(4) 0.027(5) 0.001(3) 0.001(4) -0.015(4)
C2 0.036(5) 0.020(3) 0.027(5) -0.002(3) 0.000(4) -0.009(4)
C3 0.052(6) 0.029(4) 0.032(5) -0.008(4) 0.003(4) -0.019(4)
C4 0.029(5) 0.037(4) 0.061(7) -0.015(5) -0.004(4) -0.008(4)
C5 0.058(7) 0.029(4) 0.060(7) -0.008(5) 0.017(6) -0.025(5)
C6 0.058(7) 0.035(5) 0.050(7) 0.009(4) 0.006(5) -0.021(5)
C7 0.041(5) 0.033(4) 0.041(6) 0.002(4) 0.003(4) -0.016(4)
C8 0.028(4) 0.025(4) 0.031(5) -0.010(3) 0.005(4) -0.008(3)
C9 0.032(5) 0.034(4) 0.025(5) -0.004(4) 0.002(4) -0.015(4)
C10 0.042(5) 0.040(5) 0.033(5) -0.004(4) -0.006(4) -0.015(4)
C11 0.038(5) 0.043(5) 0.040(6) -0.012(4) -0.008(4) -0.010(4)
C12 0.043(5) 0.029(4) 0.039(6) -0.006(4) -0.006(4) -0.014(4)
C13 0.048(6) 0.031(4) 0.034(5) -0.004(4) 0.000(4) -0.012(4)
C14 0.040(5) 0.020(3) 0.028(5) -0.006(3) 0.002(4) -0.008(4)
C15 0.040(6) 0.049(5) 0.042(6) -0.014(5) 0.004(4) -0.010(5)
C16 0.059(6) 0.048(5) 0.026(5) -0.009(4) 0.004(4) -0.009(5)
C17 0.048(6) 0.036(4) 0.036(6) 0.011(4) 0.003(4) -0.004(4)
C18 0.035(5) 0.025(4) 0.034(5) -0.001(4) 0.008(4) -0.003(4)
C19 0.041(5) 0.033(4) 0.039(6) -0.010(4) 0.008(4) -0.016(4)
C20 0.043(6) 0.035(4) 0.049(6) 0.012(4) 0.000(5) -0.011(4)
C21 0.047(6) 0.033(5) 0.079(8) 0.015(5) -0.005(5) -0.024(4)
C22 0.050(6) 0.023(4) 0.068(8) -0.006(4) 0.004(5) -0.018(4)
C23 0.056(6) 0.020(4) 0.050(6) 0.000(4) -0.002(5) -0.012(4)
C24 0.028(5) 0.024(4) 0.042(6) 0.000(4) 0.006(4) -0.007(3)

loop_
_atom_type_symbol
_atom_type_description
_atom_type_scat_dispersion_real
_atom_type_scat_dispersion_imag
_atom_type_scat_source
C C 0.0033 0.0016 'International Tables Vol C Tables 4.2.6.8 and 6.1.1.4'
H H 0.0000 0.0000 'International Tables Vol C Tables 4.2.6.8 and 6.1.1.4'
N N 0.0061 0.0033 'International Tables Vol C Tables 4.2.6.8 and 6.1.1.4'
O O 0.0106 0.0060 'International Tables Vol C Tables 4.2.6.8 and 6.1.1.4'
U U -9.6767 9.6646 'International Tables Vol C Tables 4.2.6.8 and 6.1.1.4'

loop_
_geom_angle_atom_site_label_1
_geom_angle_atom_site_label_2
_geom_angle_atom_site_label_3
_geom_angle
O2 U1 O1 179.6(2)
O2 U1 O5 88.9(3)
O1 U1 O5 91.1(2)
O2 U1 O4 92.4(2)
O1 U1 O4 88.0(2)
O5 U1 O4 66.4(2)
O2 U1 O3 85.7(2)
O1 U1 O3 94.6(2)
O5 U1 O3 119.13(18)
O4 U1 O3 53.4(2)
O2 U1 O6 94.7(2)
O1 U1 O6 85.0(2)
O5 U1 O6 53.06(17)
O4 U1 O6 118.7(2)
O3 U1 O6 172.13(18)
O2 U1 N1 77.8(2)
O1 U1 N1 101.8(2)
O5 U1 N1 117.3(2)
O4 U1 N1 169.2(2)
O3 U1 N1 120.5(2)
O6 U1 N1 67.2(2)
O2 U1 N2 103.9(3)
O1 U1 N2 76.1(2)
O5 U1 N2 165.28(19)
O4 U1 N2 119.4(2)
O3 U1 N2 69.89(19)
O6 U1 N2 117.50(19)
N1 U1 N2 59.9(2)
C1 O3 U1 93.4(5)
C1 O4 U1 93.8(5)
C14 O5 U1 94.9(5)
C14 O6 U1 93.3(5)
C24 N1 C23 119.9(6)
C24 N1 U1 123.7(5)
C23 N1 U1 116.4(5)
C19 N2 C18 115.8(8)
C19 N2 U1 120.4(5)
C18 N2 U1 122.4(6)
O4 C1 O3 119.2(7)
O4 C1 C2 121.1(7)
O3 C1 C2 119.6(9)
C3 C2 C7 120.1(7)
C3 C2 C1 119.8(7)
C7 C2 C1 120.1(9)
C2 C3 C4 119.4(9)
C5 C4 C3 119.7(10)
C4 C5 C6 121.3(8)
C7 C6 C5 118.7(9)
C6 C7 C2 120.8(10)
C9 C8 C13 119.0(9)
C9 C8 C14 120.0(7)
C13 C8 C14 121.0(8)
C10 C9 C8 120.8(7)
C9 C10 C11 119.0(8)
C12 C11 C10 121.9(10)
C11 C12 C13 119.5(8)
C12 C13 C8 119.8(8)
O5 C14 O6 118.7(9)
O5 C14 C8 120.9(7)
O6 C14 C8 120.4(7)
C16 C15 C19 119.4(9)
C15 C16 C17 117.9(10)
C16 C17 C18 120.5(8)
N2 C18 C17 122.0(8)
N2 C18 C24 114.3(8)
C17 C18 C24 123.7(7)
N2 C19 C15 124.5(7)
C24 C20 C21 118.0(9)
C22 C21 C20 119.6(7)
C21 C22 C23 119.7(9)
N1 C23 C22 120.8(9)
N1 C24 C20 121.9(8)
N1 C24 C18 116.7(6)
C20 C24 C18 121.2(9)

loop_
_geom_bond_atom_site_label_1
_geom_bond_atom_site_label_2
_geom_bond_distance
U1 O2 1.766(5)
U1 O1 1.767(5)
U1 O5 2.434(7)
U1 O4 2.448(5)
U1 O3 2.449(6)
U1 O6 2.456(6)
U1 N1 2.638(6)
U1 N2 2.666(8)
O3 C1 1.283(10)
O4 C1 1.268(11)
O5 C14 1.258(9)
O6 C14 1.280(10)
N1 C24 1.337(11)
N1 C23 1.351(11)
N2 C19 1.350(11)
N2 C18 1.362(9)
C1 C2 1.482(10)
C2 C3 1.384(13)
C2 C7 1.387(12)
C3 C4 1.395(11)
C4 C5 1.372(14)
C5 C6 1.390(16)
C6 C7 1.379(11)
C8 C9 1.396(11)
C8 C13 1.398(11)
C8 C14 1.474(13)
C9 C10 1.373(13)
C10 C11 1.386(11)
C11 C12 1.358(13)
C12 C13 1.396(14)
C15 C16 1.364(12)
C15 C19 1.374(14)
C16 C17 1.381(14)
C17 C18 1.388(13)
C18 C24 1.482(12)
C20 C24 1.391(10)
C20 C21 1.404(14)
C21 C22 1.363(15)
C22 C23 1.389(11)
